data_4068562
loop_
_publ_author_name
'Chakraborty, Sumit'
'Krause, Jeanette A.'
'Guan, Hairong'

_publ_section_title
;
 Hydrosilylation of Aldehydes and Ketones Catalyzed by Nickel PCP-Pincer
 Hydride Complexes
;
_journal_issue 2
_journal_name_full Organometallics
_journal_page_first 582
_journal_paper_doi 10.1021/om800948f
_journal_volume 28
_journal_year 2009
_chemical_formula_moiety 'C22 H40 Ni O2 P2'
_chemical_formula_sum 'C22 H40 Ni O2 P2'
_chemical_formula_weight 457.19
_chemical_name_systematic
; 
 ? 
;
_space_group_IT_number 13
_symmetry_cell_setting monoclinic
_symmetry_space_group_name_Hall '-P 2yac'
_symmetry_space_group_name_H-M 'P 1 2/n 1'
_atom_sites_solution_hydrogens geom
_atom_sites_solution_primary direct
_atom_sites_solution_secondary difmap
_audit_creation_method SHELXL-97
_cell_angle_alpha 90.00
_cell_angle_beta 111.5500(10)
_cell_angle_gamma 90.00
_cell_formula_units_Z 2
_cell_length_a 11.0751(2)
_cell_length_b 9.2096(2)
_cell_length_c 12.9521(2)
_cell_measurement_reflns_used 7106
_cell_measurement_temperature 150(2)
_cell_measurement_theta_max 67.63
_cell_measurement_theta_min 4.29
_cell_volume 1228.73(4)
_computing_cell_refinement 'Bruker SAINT v7.46A'
_computing_data_collection 'Bruker SMART v5.632'
_computing_data_reduction 'Bruker SAINT v7.46A'
_computing_molecular_graphics 'Bruker SHELXTL v6.14'
_computing_publication_material 'Bruker SHELXTL v6.14'
_computing_structure_refinement 'Bruker SHELXTL v6.14'
_computing_structure_solution 'Bruker SHELXTL v6.14'
_diffrn_ambient_temperature 150(2)
_diffrn_detector_area_resol_mean 0.8
_diffrn_measured_fraction_theta_full 0.987
_diffrn_measured_fraction_theta_max 0.987
_diffrn_measurement_device_type 'Bruker SMART6000 CCD'
_diffrn_measurement_method '\w scans'
_diffrn_radiation_monochromator graphite
_diffrn_radiation_source 'fine-focus sealed tube'
_diffrn_radiation_type CuK\a
_diffrn_radiation_wavelength 1.54178
_diffrn_reflns_av_R_equivalents 0.0240
_diffrn_reflns_av_sigmaI/netI 0.0179
_diffrn_reflns_limit_h_max 13
_diffrn_reflns_limit_h_min -13
_diffrn_reflns_limit_k_max 10
_diffrn_reflns_limit_k_min -11
_diffrn_reflns_limit_l_max 15
_diffrn_reflns_limit_l_min -15
_diffrn_reflns_number 10080
_diffrn_reflns_theta_full 67.85
_diffrn_reflns_theta_max 67.85
_diffrn_reflns_theta_min 4.51
_diffrn_standards_decay_% 0
_exptl_absorpt_coefficient_mu 2.463
_exptl_absorpt_correction_T_max 0.8868
_exptl_absorpt_correction_T_min 0.6386
_exptl_absorpt_correction_type multi-scan
_exptl_absorpt_process_details 'SADABS v2007/4 (Sheldrick)'
_exptl_crystal_colour 'pale yellow'
_exptl_crystal_density_diffrn 1.236
_exptl_crystal_density_method 'not measured'
_exptl_crystal_description plate
_exptl_crystal_F_000 492
_exptl_crystal_size_max 0.20
_exptl_crystal_size_mid 0.17
_exptl_crystal_size_min 0.05
_refine_diff_density_max 0.549
_refine_diff_density_min -0.360
_refine_diff_density_rms 0.059
_refine_ls_extinction_method none
_refine_ls_goodness_of_fit_ref 1.046
_refine_ls_hydrogen_treatment mixed
_refine_ls_matrix_type full
_refine_ls_number_parameters 141
_refine_ls_number_reflns 2207
_refine_ls_number_restraints 0
_refine_ls_restrained_S_all 1.046
_refine_ls_R_factor_all 0.0385
_refine_ls_R_factor_gt 0.0360
_refine_ls_shift/su_max 0.000
_refine_ls_shift/su_mean 0.000
_refine_ls_structure_factor_coef Fsqd
_refine_ls_weighting_details 'calc w=1/[\s^2^(Fo^2^)+(0.0502P)^2^+0.9851P] where P=(Fo^2^+2Fc^2^)/3'
_refine_ls_weighting_scheme calc
_refine_ls_wR_factor_gt 0.0923
_refine_ls_wR_factor_ref 0.0943
_reflns_number_gt 2050
_reflns_number_total 2207
_reflns_threshold_expression >2\s(I)
_cod_data_source_file om800948f_si_002.cif
_cod_data_source_block 2
_cod_depositor_comments
;
The following automatic conversions were performed:

'_symmetry_cell_setting' value 'Monoclinic' changed to 'monoclinic'
according to /home/saulius/struct/CIF-dictionaries/cif_core.dic
dictionary named 'cif_core.dic' version 2.4.2 from 2011-04-26.

Automatic conversion script
Id: cif_fix_values 1715 2011-07-08 13:25:40Z adriana 
;
_cod_original_sg_symbol_H-M P2/n
_cod_database_code 4068562

loop_
_symmetry_equiv_pos_as_xyz
'x, y, z'
'-x+1/2, y, -z+1/2'
'-x, -y, -z'
'x-1/2, -y, z-1/2'

loop_
_atom_site_label
_atom_site_type_symbol
_atom_site_fract_x
_atom_site_fract_y
_atom_site_fract_z
_atom_site_U_iso_or_equiv
_atom_site_adp_type
_atom_site_occupancy
_atom_site_symmetry_multiplicity
_atom_site_calc_flag
_atom_site_refinement_flags
_atom_site_disorder_assembly
_atom_site_disorder_group
Ni Ni 0.7500 0.73187(4) 0.2500 0.02156(16) Uani 1 2 d S . .
H1 H 0.7500 0.881(3) 0.2500 0.026 Uiso 1 2 d S . .
P1 P 0.81334(4) 0.70439(5) 0.11572(4) 0.02299(15) Uani 1 1 d . A .
O1 O 0.82812(15) 0.52605(15) 0.10170(12) 0.0332(3) Uani 1 1 d . . .
C1 C 0.7500 0.5265(3) 0.2500 0.0241(5) Uani 1 2 d S . .
C2 C 0.78905(19) 0.4473(2) 0.17665(16) 0.0280(4) Uani 1 1 d . . .
C3 C 0.7905(2) 0.2968(2) 0.17473(18) 0.0347(5) Uani 1 1 d . . .
H3 H 0.8182 0.2455 0.1237 0.042 Uiso 1 1 calc R . .
C4 C 0.7500 0.2238(3) 0.2500 0.0367(7) Uani 1 2 d S . .
H4 H 0.7500 0.1207 0.2500 0.044 Uiso 1 2 calc SR . .
C5 C 0.9819(2) 0.7648(2) 0.14122(18) 0.0331(5) Uani 1 1 d . . .
C6 C 1.0606(3) 0.7084(5) 0.2568(3) 0.0835(13) Uani 1 1 d . . .
H6A H 1.1496 0.7453 0.2801 0.125 Uiso 1 1 calc R . .
H6B H 1.0618 0.6020 0.2557 0.125 Uiso 1 1 calc R . .
H6C H 1.0211 0.7416 0.3090 0.125 Uiso 1 1 calc R . .
C7 C 0.9868(3) 0.9313(3) 0.1451(3) 0.0686(9) Uani 1 1 d . . .
H7A H 1.0775 0.9634 0.1726 0.103 Uiso 1 1 calc R . .
H7B H 0.9446 0.9665 0.1949 0.103 Uiso 1 1 calc R . .
H7C H 0.9414 0.9701 0.0704 0.103 Uiso 1 1 calc R . .
C8 C 1.0377(3) 0.7115(3) 0.0570(2) 0.0521(7) Uani 1 1 d . . .
H8A H 1.1295 0.7387 0.0815 0.078 Uiso 1 1 calc R . .
H8B H 0.9900 0.7557 -0.0153 0.078 Uiso 1 1 calc R . .
H8C H 1.0296 0.6056 0.0507 0.078 Uiso 1 1 calc R . .
C9 C 0.6932(2) 0.7521(3) -0.02350(18) 0.0360(5) Uani 1 1 d . . .
C10A C 0.5737(3) 0.6560(6) -0.0325(3) 0.0493(9) Uani 0.75 1 d P A 1
H10A H 0.5026 0.6758 -0.1031 0.074 Uiso 0.75 1 calc PR A 1
H10B H 0.5456 0.6786 0.0291 0.074 Uiso 0.75 1 calc PR A 1
H10C H 0.5980 0.5533 -0.0292 0.074 Uiso 0.75 1 calc PR A 1
C10B C 0.5631(13) 0.7246(14) -0.0195(12) 0.047(3) Uiso 0.25 1 d P A 2
H10D H 0.4961 0.7481 -0.0916 0.070 Uiso 0.25 1 calc PR A 2
H10E H 0.5512 0.7854 0.0381 0.070 Uiso 0.25 1 calc PR A 2
H10F H 0.5559 0.6221 -0.0023 0.070 Uiso 0.25 1 calc PR A 2
C11 C 0.7290(3) 0.7060(4) -0.1207(2) 0.0653(9) Uani 1 1 d . A .
H11A H 0.6537 0.7177 -0.1898 0.098 Uiso 1 1 calc R . .
H11B H 0.7560 0.6039 -0.1118 0.098 Uiso 1 1 calc R . .
H11C H 0.8006 0.7664 -0.1234 0.098 Uiso 1 1 calc R . .
C12A C 0.6527(6) 0.9112(5) -0.0267(4) 0.0624(13) Uani 0.70 1 d P A 1
H12A H 0.5801 0.9306 -0.0964 0.094 Uiso 0.70 1 calc PR A 1
H12B H 0.7262 0.9737 -0.0218 0.094 Uiso 0.70 1 calc PR A 1
H12C H 0.6259 0.9312 0.0360 0.094 Uiso 0.70 1 calc PR A 1
C12B C 0.7024(13) 0.9225(16) -0.0376(12) 0.059(4) Uiso 0.30 1 d P A 2
H12D H 0.6262 0.9559 -0.1001 0.088 Uiso 0.30 1 calc PR A 2
H12E H 0.7813 0.9453 -0.0519 0.088 Uiso 0.30 1 calc PR A 2
H12F H 0.7055 0.9714 0.0305 0.088 Uiso 0.30 1 calc PR A 2

loop_
_atom_site_aniso_label
_atom_site_aniso_U_11
_atom_site_aniso_U_22
_atom_site_aniso_U_33
_atom_site_aniso_U_23
_atom_site_aniso_U_13
_atom_site_aniso_U_12
Ni 0.0274(3) 0.0164(2) 0.0247(3) 0.000 0.0141(2) 0.000
P1 0.0271(3) 0.0208(3) 0.0242(3) -0.00063(17) 0.0131(2) -0.00249(18)
O1 0.0499(9) 0.0223(7) 0.0385(8) -0.0038(6) 0.0293(7) -0.0009(6)
C1 0.0276(13) 0.0159(12) 0.0299(14) 0.000 0.0119(11) 0.000
C2 0.0335(10) 0.0217(9) 0.0321(11) -0.0013(8) 0.0162(9) -0.0011(8)
C3 0.0440(13) 0.0231(10) 0.0413(13) -0.0058(9) 0.0208(10) 0.0014(9)
C4 0.0462(18) 0.0165(13) 0.0504(19) 0.000 0.0211(15) 0.000
C5 0.0283(10) 0.0414(12) 0.0342(12) -0.0047(9) 0.0168(9) -0.0085(9)
C6 0.0287(13) 0.157(4) 0.0570(19) 0.033(2) 0.0070(13) -0.0081(17)
C7 0.0680(18) 0.0523(17) 0.109(3) -0.0376(17) 0.0606(19) -0.0362(15)
C8 0.0425(13) 0.0608(17) 0.0674(17) -0.0196(14) 0.0373(13) -0.0117(12)
C9 0.0364(12) 0.0439(13) 0.0255(11) 0.0037(9) 0.0086(9) -0.0014(9)
C10A 0.0340(17) 0.079(3) 0.0310(18) -0.0034(19) 0.0071(13) -0.016(2)
C11 0.0622(18) 0.108(3) 0.0263(13) 0.0007(14) 0.0165(12) -0.0010(17)
C12A 0.069(3) 0.054(3) 0.046(2) 0.0173(19) -0.001(2) 0.024(3)

loop_
_atom_type_symbol
_atom_type_description
_atom_type_scat_dispersion_real
_atom_type_scat_dispersion_imag
_atom_type_scat_source
C C 0.0181 0.0091 'International Tables Vol C Tables 4.2.6.8 and 6.1.1.4'
H H 0.0000 0.0000 'International Tables Vol C Tables 4.2.6.8 and 6.1.1.4'
O O 0.0492 0.0322 'International Tables Vol C Tables 4.2.6.8 and 6.1.1.4'
P P 0.2955 0.4335 'International Tables Vol C Tables 4.2.6.8 and 6.1.1.4'
Ni Ni -3.0029 0.5091 'International Tables Vol C Tables 4.2.6.8 and 6.1.1.4'

loop_
_geom_angle_atom_site_label_1
_geom_angle_atom_site_label_2
_geom_angle_atom_site_label_3
_geom_angle
_geom_angle_site_symmetry_1
_geom_angle_site_symmetry_3
C1 Ni P1 83.133(17) . 2_655
C1 Ni P1 83.132(17) . .
P1 Ni P1 166.26(3) 2_655 .
C1 Ni H1 180.000(9) . .
P1 Ni H1 96.867(17) 2_655 .
P1 Ni H1 96.868(17) . .
O1 P1 C5 100.48(9) . .
O1 P1 C9 101.04(9) . .
C5 P1 C9 114.61(10) . .
O1 P1 Ni 106.43(5) . .
C5 P1 Ni 115.66(7) . .
C9 P1 Ni 115.71(8) . .
C2 O1 P1 111.50(12) . .
C2 C1 C2 116.6(2) 2_655 .
C2 C1 Ni 121.72(12) 2_655 .
C2 C1 Ni 121.72(12) . .
C3 C2 C1 123.12(19) . .
C3 C2 O1 119.75(18) . .
C1 C2 O1 117.13(18) . .
C2 C3 C4 117.6(2) . .
C2 C3 H3 121.2 . .
C4 C3 H3 121.2 . .
C3 C4 C3 122.0(3) . 2_655
C3 C4 H4 119.0 . .
C3 C4 H4 119.0 2_655 .
C8 C5 C6 111.0(2) . .
C8 C5 C7 109.1(2) . .
C6 C5 C7 107.9(3) . .
C8 C5 P1 115.02(16) . .
C6 C5 P1 104.38(16) . .
C7 C5 P1 109.04(17) . .
C5 C6 H6A 109.5 . .
C5 C6 H6B 109.5 . .
H6A C6 H6B 109.5 . .
C5 C6 H6C 109.5 . .
H6A C6 H6C 109.5 . .
H6B C6 H6C 109.5 . .
C5 C7 H7A 109.5 . .
C5 C7 H7B 109.5 . .
H7A C7 H7B 109.5 . .
C5 C7 H7C 109.5 . .
H7A C7 H7C 109.5 . .
H7B C7 H7C 109.5 . .
C5 C8 H8A 109.5 . .
C5 C8 H8B 109.5 . .
H8A C8 H8B 109.5 . .
C5 C8 H8C 109.5 . .
H8A C8 H8C 109.5 . .
H8B C8 H8C 109.5 . .
C10B C9 C11 122.4(6) . .
C11 C9 C12A 114.2(3) . .
C11 C9 C10A 104.6(2) . .
C12A C9 C10A 108.1(3) . .
C10B C9 C12B 106.1(7) . .
C11 C9 C12B 97.7(5) . .
C10B C9 P1 106.5(6) . .
C11 C9 P1 115.31(18) . .
C12A C9 P1 110.6(2) . .
C10A C9 P1 102.92(18) . .
C12B C9 P1 107.0(5) . .
C9 C10A H10A 109.5 . .
C9 C10A H10B 109.5 . .
C9 C10A H10C 109.5 . .
C9 C10B H10D 109.5 . .
C9 C10B H10E 109.5 . .
H10D C10B H10E 109.5 . .
C9 C10B H10F 109.5 . .
H10D C10B H10F 109.5 . .
H10E C10B H10F 109.5 . .
C9 C11 H11A 109.5 . .
C9 C11 H11B 109.5 . .
H11A C11 H11B 109.5 . .
C9 C11 H11C 109.5 . .
H11A C11 H11C 109.5 . .
H11B C11 H11C 109.5 . .
C9 C12A H12A 109.5 . .
C9 C12A H12B 109.5 . .
C9 C12A H12C 109.5 . .
C9 C12B H12D 109.5 . .
C9 C12B H12E 109.5 . .
H12D C12B H12E 109.5 . .
C9 C12B H12F 109.5 . .
H12D C12B H12F 109.5 . .
H12E C12B H12F 109.5 . .

loop_
_geom_bond_atom_site_label_1
_geom_bond_atom_site_label_2
_geom_bond_distance
Ni C1 1.892(3)
Ni P1 2.1160(5)
Ni H1 1.37(3)
P1 O1 1.6671(14)
P1 C5 1.857(2)
P1 C9 1.858(2)
O1 C2 1.401(2)
C1 C2 1.387(2)
C2 C3 1.387(3)
C3 C4 1.387(3)
C3 H3 0.9500
C4 H4 0.9500
C5 C8 1.519(3)
C5 C6 1.520(4)
C5 C7 1.534(3)
C6 H6A 0.9800
C6 H6B 0.9800
C6 H6C 0.9800
C7 H7A 0.9800
C7 H7B 0.9800
C7 H7C 0.9800
C8 H8A 0.9800
C8 H8B 0.9800
C8 H8C 0.9800
C9 C10B 1.483(14)
C9 C11 1.513(4)
C9 C12A 1.527(5)
C9 C10A 1.560(4)
C9 C12B 1.587(15)
C10A H10A 0.9800
C10A H10B 0.9800
C10A H10C 0.9800
C10B H10D 0.9800
C10B H10E 0.9800
C10B H10F 0.9800
C11 H11A 0.9800
C11 H11B 0.9800
C11 H11C 0.9800
C12A H12A 0.9800
C12A H12B 0.9800
C12A H12C 0.9800
C12B H12D 0.9800
C12B H12E 0.9800
C12B H12F 0.9800

loop_
_geom_torsion_atom_site_label_1
_geom_torsion_atom_site_label_2
_geom_torsion_atom_site_label_3
_geom_torsion_atom_site_label_4
_geom_torsion
_geom_torsion_site_symmetry_1
_geom_torsion_site_symmetry_4
C1 Ni P1 O1 -2.50(6) . .
P1 Ni P1 O1 -2.49(6) 2_655 .
C1 Ni P1 C5 -113.10(8) . .
P1 Ni P1 C5 -113.10(8) 2_655 .
C1 Ni P1 C9 108.82(8) . .
P1 Ni P1 C9 108.82(8) 2_655 .
C5 P1 O1 C2 123.95(14) . .
C9 P1 O1 C2 -118.17(14) . .
Ni P1 O1 C2 3.04(14) . .
P1 Ni C1 C2 1.84(9) 2_655 2_655
P1 Ni C1 C2 -178.16(9) . 2_655
P1 Ni C1 C2 -178.16(9) 2_655 .
P1 Ni C1 C2 1.84(9) . .
C2 C1 C2 C3 -0.18(15) 2_655 .
Ni C1 C2 C3 179.82(15) . .
C2 C1 C2 O1 179.68(19) 2_655 .
Ni C1 C2 O1 -0.32(19) . .
P1 O1 C2 C3 177.88(16) . .
P1 O1 C2 C1 -2.0(2) . .
C1 C2 C3 C4 0.3(3) . .
O1 C2 C3 C4 -179.51(15) . .
C2 C3 C4 C3 -0.16(14) . 2_655
O1 P1 C5 C8 51.4(2) . .
C9 P1 C5 C8 -56.0(2) . .
Ni P1 C5 C8 165.48(17) . .
O1 P1 C5 C6 -70.5(2) . .
C9 P1 C5 C6 -177.9(2) . .
Ni P1 C5 C6 43.6(2) . .
O1 P1 C5 C7 174.36(18) . .
C9 P1 C5 C7 67.0(2) . .
Ni P1 C5 C7 -71.6(2) . .
O1 P1 C9 C10B 84.9(5) . .
C5 P1 C9 C10B -168.0(5) . .
Ni P1 C9 C10B -29.5(5) . .
O1 P1 C9 C11 -54.5(2) . .
C5 P1 C9 C11 52.6(2) . .
Ni P1 C9 C11 -168.92(19) . .
O1 P1 C9 C12A 174.0(3) . .
C5 P1 C9 C12A -78.9(3) . .
Ni P1 C9 C12A 59.6(3) . .
O1 P1 C9 C10A 58.8(2) . .
C5 P1 C9 C10A 165.9(2) . .
Ni P1 C9 C10A -55.6(2) . .
O1 P1 C9 C12B -161.9(5) . .
C5 P1 C9 C12B -54.9(5) . .
Ni P1 C9 C12B 83.6(5) . .
